data_1512980
loop_
_publ_author_name
'P. Mosae Selvakumar'
'E. Suresh'
'P.S. Subramanian'

_publ_section_title
;
 Synthesis, spectral characterization and structural investigation on some
 4-aminoantipyrine containing Schiff base Cu(II) complexes and their
 molecular association
;
_journal_issue 4
_journal_name_full Polyhedron
_journal_page_first 749
_journal_page_last 756
_journal_paper_doi 10.1016/j.poly.2006.09.004
_journal_volume 26
_journal_year 2007
_chemical_formula_sum 'C36 H32 Cu N6 O6'
_chemical_formula_weight 708.22
_chemical_name_systematic
; 
 ? 
;
_space_group_IT_number 2
_symmetry_cell_setting triclinic
_symmetry_space_group_name_Hall '-P 1'
_symmetry_space_group_name_H-M 'P -1'
_atom_sites_solution_hydrogens geom
_atom_sites_solution_primary direct
_atom_sites_solution_secondary difmap
_audit_creation_method SHELXL-97
_cell_angle_alpha 74.189(3)
_cell_angle_beta 74.273(3)
_cell_angle_gamma 80.569(3)
_cell_formula_units_Z 2
_cell_length_a 10.2073(16)
_cell_length_b 12.1721(19)
_cell_length_c 13.776(2)
_cell_measurement_temperature 293(2)
_cell_volume 1577.7(4)
_computing_cell_refinement 'BRUKER SMART'
_computing_data_collection 'BRUKER SMART'
_computing_data_reduction 'BRUKER SAINT'
_computing_molecular_graphics 'ORTEP, PLATON'
_computing_structure_refinement 'SHELXL-97 (Sheldrick, 1997)'
_computing_structure_solution 'SHELXS-97 (Sheldrick, 1990)'
_diffrn_ambient_temperature 293(2)
_diffrn_measured_fraction_theta_full 0.877
_diffrn_measured_fraction_theta_max 0.877
_diffrn_measurement_device_type 'BRUKER SMART APEX CCD DIFFRACTOMETER'
_diffrn_measurement_method 'OMEGA-PHI SCAN'
_diffrn_radiation_monochromator graphite
_diffrn_radiation_source 'fine-focus sealed tube'
_diffrn_radiation_type MoK\a
_diffrn_radiation_wavelength 0.71073
_diffrn_reflns_av_R_equivalents 0.0293
_diffrn_reflns_av_sigmaI/netI 0.0906
_diffrn_reflns_limit_h_max 13
_diffrn_reflns_limit_h_min -11
_diffrn_reflns_limit_k_max 15
_diffrn_reflns_limit_k_min -15
_diffrn_reflns_limit_l_max 15
_diffrn_reflns_limit_l_min -18
_diffrn_reflns_number 9384
_diffrn_reflns_theta_full 28.31
_diffrn_reflns_theta_max 28.31
_diffrn_reflns_theta_min 1.58
_exptl_absorpt_coefficient_mu 0.751
_exptl_absorpt_correction_type SADABS
_exptl_crystal_colour brown
_exptl_crystal_density_diffrn 1.491
_exptl_crystal_density_method 'not measured'
_exptl_crystal_description Diamond
_exptl_crystal_F_000 734
_exptl_crystal_size_max 0.30
_exptl_crystal_size_mid 0.26
_exptl_crystal_size_min 0.12
_refine_diff_density_max 0.681
_refine_diff_density_min -0.581
_refine_diff_density_rms 0.129
_refine_ls_extinction_method none
_refine_ls_goodness_of_fit_ref 1.018
_refine_ls_hydrogen_treatment mixed
_refine_ls_matrix_type full
_refine_ls_number_parameters 448
_refine_ls_number_reflns 6900
_refine_ls_number_restraints 0
_refine_ls_restrained_S_all 1.018
_refine_ls_R_factor_all 0.0915
_refine_ls_R_factor_gt 0.0621
_refine_ls_shift/su_max 0.002
_refine_ls_shift/su_mean 0.000
_refine_ls_structure_factor_coef Fsqd
_refine_ls_weighting_details 'w=1/[\s^2^(Fo^2^)+(0.1007P)^2^+0.0000P] where P=(Fo^2^+2Fc^2^)/3'
_refine_ls_weighting_scheme calc
_refine_ls_wR_factor_gt 0.1526
_refine_ls_wR_factor_ref 0.1809
_reflns_number_gt 4964
_reflns_number_total 6900
_reflns_threshold_expression >2sigma(I)
_cod_data_source_file 2007-749.cif
_cod_data_source_block subucu3m(1)
_cod_depositor_comments
;
The following automatic conversions were performed:

'_symmetry_cell_setting' value 'TRICLINIC' changed to 'triclinic'
according to the built-in table from CIF Core dictionary named
'cif_core.dic' version 2.4.1 from 2010-06-29.

Automatic conversion script
Id: cif_fix_values 1891 2012-01-12 08:04:46Z andrius 

The following automatic conversions were performed:

'_refine_ls_weighting_scheme' value 'calc
w=1/[\s^2^(Fo^2^)+(0.1007P)^2^+0.0000P] where P=(Fo^2^+2Fc^2^)/3' was
changed to 'calc'. New tag '_refine_ls_weighting_details' was
created. The value of the new tag was set to
'w=1/[\s^2^(Fo^2^)+(0.1007P)^2^+0.0000P] where P=(Fo^2^+2Fc^2^)/3'.

Automatic conversion script
Id: cif_fix_values 3143 2015-03-26 13:38:13Z robertas 
;
_cod_original_sg_symbol_H-M P-1
_cod_database_code 1512980

loop_
_symmetry_equiv_pos_as_xyz
'x, y, z'
'-x, -y, -z'

loop_
_atom_site_label
_atom_site_type_symbol
_atom_site_fract_x
_atom_site_fract_y
_atom_site_fract_z
_atom_site_U_iso_or_equiv
_atom_site_adp_type
_atom_site_occupancy
_atom_site_calc_flag
_atom_site_refinement_flags
Cu1 Cu 0.39714(5) 0.49758(4) 0.33726(4) 0.01283(16) Uani 1 d .
O6 O 0.3599(3) 0.6479(2) 0.3645(2) 0.0161(6) Uani 1 d .
O3 O 0.2211(3) 0.4582(2) 0.4147(2) 0.0158(6) Uani 1 d .
O1 O 0.6703(3) 0.1455(2) 0.2872(2) 0.0176(6) Uani 1 d .
O5 O 0.4914(3) 0.9931(2) 0.3770(2) 0.0193(7) Uani 1 d .
H5 H 0.5512 1.0369 0.3494 0.029 Uiso 1 calc R
O4 O 0.7949(3) 0.5162(3) 0.0584(2) 0.0194(7) Uani 1 d .
N3 N 0.4920(3) 0.3440(3) 0.3771(2) 0.0119(7) Uani 1 d .
N4 N 0.7026(4) 0.3681(3) 0.0304(3) 0.0187(8) Uani 1 d .
O2 O -0.1323(3) 0.2138(2) 0.5786(2) 0.0206(7) Uani 1 d .
H2 H -0.1787 0.2746 0.5839 0.031 Uiso 1 calc R
N2 N 0.8586(3) 0.3475(3) 0.3073(3) 0.0122(7) Uani 1 d .
N5 N 0.5708(3) 0.3335(3) 0.0511(3) 0.0146(7) Uani 1 d .
C11 C 0.2812(4) 0.2537(3) 0.4677(3) 0.0123(8) Uani 1 d .
N1 N 0.8452(3) 0.2518(3) 0.2743(3) 0.0142(7) Uani 1 d .
C29 C 0.5328(4) 0.7383(3) 0.2196(3) 0.0143(8) Uani 1 d .
C7 C 0.7293(4) 0.3943(3) 0.3437(3) 0.0133(8) Uani 1 d .
C16 C 0.1856(4) 0.3540(3) 0.4582(3) 0.0116(8) Uani 1 d .
N6 N 0.5122(3) 0.5496(3) 0.1982(3) 0.0132(7) Uani 1 d .
C26 C 0.5595(4) 0.4711(3) 0.1344(3) 0.0132(8) Uani 1 d .
C13 C 0.0946(4) 0.1336(4) 0.5571(3) 0.0173(9) Uani 1 d .
H13 H 0.0639 0.0620 0.5912 0.021 Uiso 1 calc R
C15 C 0.0457(4) 0.3400(3) 0.4984(3) 0.0151(9) Uani 1 d .
H15 H -0.0180 0.4041 0.4940 0.018 Uiso 1 calc R
C27 C 0.6992(4) 0.4589(3) 0.0735(3) 0.0136(8) Uani 1 d .
C30 C 0.6104(4) 0.8341(3) 0.1752(3) 0.0180(9) Uani 1 d .
H30 H 0.6694 0.8396 0.1098 0.022 Uiso 1 calc R
C8 C 0.6358(4) 0.3253(3) 0.3438(3) 0.0119(8) Uani 1 d .
C34 C 0.4387(4) 0.7316(3) 0.3183(3) 0.0131(8) Uani 1 d .
C25 C 0.4886(4) 0.3951(3) 0.1203(3) 0.0153(8) Uani 1 d .
C28 C 0.5599(4) 0.6507(3) 0.1639(3) 0.0137(8) Uani 1 d .
H28 H 0.6165 0.6666 0.0973 0.016 Uiso 1 calc R
C18 C 0.9695(4) 0.4181(4) 0.2449(4) 0.0198(9) Uani 1 d .
H18A H 0.9524 0.4540 0.1776 0.030 Uiso 1 calc R
H18B H 1.0547 0.3706 0.2372 0.030 Uiso 1 calc R
H18C H 0.9739 0.4761 0.2789 0.030 Uiso 1 calc R
C23 C 0.7861(4) 0.3025(4) -0.1297(4) 0.0207(9) Uani 1 d .
H23 H 0.6970 0.3069 -0.1363 0.025 Uiso 1 calc R
C9 C 0.7094(4) 0.2308(3) 0.3005(3) 0.0151(8) Uani 1 d .
C22 C 0.8953(5) 0.2647(4) -0.2018(4) 0.0270(11) Uani 1 d .
H22 H 0.8788 0.2413 -0.2560 0.032 Uiso 1 calc R
C36 C 0.3440(4) 0.3703(4) 0.1682(3) 0.0202(9) Uani 1 d .
H36A H 0.3415 0.2989 0.2198 0.030 Uiso 1 calc R
H36B H 0.3016 0.3652 0.1155 0.030 Uiso 1 calc R
H36C H 0.2956 0.4309 0.2002 0.030 Uiso 1 calc R
C32 C 0.5081(4) 0.9116(3) 0.3225(3) 0.0146(8) Uani 1 d .
C6 C 0.9604(4) 0.1728(3) 0.2502(3) 0.0139(8) Uani 1 d .
C14 C 0.0010(4) 0.2322(4) 0.5445(3) 0.0147(8) Uani 1 d .
C31 C 0.6010(4) 0.9190(3) 0.2257(3) 0.0168(9) Uani 1 d .
H31 H 0.6550 0.9798 0.1964 0.020 Uiso 1 calc R
C10 C 0.4252(4) 0.2550(3) 0.4304(3) 0.0119(8) Uani 1 d .
H10 H 0.4776 0.1852 0.4454 0.014 Uiso 1 calc R
C35 C 0.5626(5) 0.2089(3) 0.0759(4) 0.0221(10) Uani 1 d .
H35A H 0.5942 0.1730 0.1378 0.033 Uiso 1 calc R
H35B H 0.6187 0.1783 0.0193 0.033 Uiso 1 calc R
H35C H 0.4695 0.1942 0.0868 0.033 Uiso 1 calc R
C1 C 0.9696(4) 0.1158(4) 0.1734(3) 0.0195(9) Uani 1 d .
H1 H 0.9004 0.1291 0.1382 0.023 Uiso 1 calc R
C24 C 0.8116(4) 0.3332(3) -0.0483(3) 0.0149(8) Uani 1 d .
C33 C 0.4279(4) 0.8215(3) 0.3670(3) 0.0143(8) Uani 1 d .
H33 H 0.3654 0.8202 0.4304 0.017 Uiso 1 calc R
C19 C 0.9450(4) 0.3314(3) -0.0399(3) 0.0178(9) Uani 1 d .
H19 H 0.9617 0.3540 0.0145 0.021 Uiso 1 calc R
C12 C 0.2320(4) 0.1448(4) 0.5184(3) 0.0175(9) Uani 1 d .
H12 H 0.2942 0.0798 0.5256 0.021 Uiso 1 calc R
C5 C 1.0637(4) 0.1508(4) 0.3037(4) 0.0191(9) Uani 1 d .
H5A H 1.0568 0.1875 0.3562 0.023 Uiso 1 calc R
C2 C 1.0834(5) 0.0383(4) 0.1497(4) 0.0289(11) Uani 1 d .
H2A H 1.0905 -0.0004 0.0986 0.035 Uiso 1 calc R
C21 C 1.0283(5) 0.2614(4) -0.1943(4) 0.0258(10) Uani 1 d .
H21 H 1.1009 0.2364 -0.2434 0.031 Uiso 1 calc R
C17 C 0.7067(4) 0.5046(3) 0.3759(3) 0.0164(9) Uani 1 d .
H17A H 0.7694 0.5037 0.4170 0.025 Uiso 1 calc R
H17B H 0.6146 0.5141 0.4161 0.025 Uiso 1 calc R
H17C H 0.7215 0.5670 0.3153 0.025 Uiso 1 calc R
C4 C 1.1766(4) 0.0744(4) 0.2785(4) 0.0226(10) Uani 1 d .
H4 H 1.2463 0.0605 0.3132 0.027 Uiso 1 calc R
C3 C 1.1850(5) 0.0194(4) 0.2023(4) 0.0291(11) Uani 1 d .
H3 H 1.2610 -0.0318 0.1857 0.035 Uiso 1 calc R
C20 C 1.0525(5) 0.2952(4) -0.1145(4) 0.0250(10) Uani 1 d .
H20 H 1.1420 0.2939 -0.1099 0.030 Uiso 1 calc R

loop_
_atom_site_aniso_label
_atom_site_aniso_U_11
_atom_site_aniso_U_22
_atom_site_aniso_U_33
_atom_site_aniso_U_23
_atom_site_aniso_U_13
_atom_site_aniso_U_12
Cu1 0.0099(3) 0.0101(3) 0.0168(3) -0.00297(19) -0.00184(19) 0.00074(18)
O6 0.0158(15) 0.0131(14) 0.0206(16) -0.0090(12) -0.0024(12) 0.0009(11)
O3 0.0151(15) 0.0116(14) 0.0181(16) -0.0002(12) -0.0018(12) -0.0037(11)
O1 0.0127(14) 0.0113(14) 0.0296(18) -0.0072(13) -0.0029(12) -0.0034(11)
O5 0.0152(16) 0.0143(15) 0.0308(18) -0.0117(13) -0.0028(13) -0.0021(12)
O4 0.0160(15) 0.0211(16) 0.0238(17) -0.0102(13) -0.0033(12) -0.0036(12)
N3 0.0155(17) 0.0128(16) 0.0092(17) -0.0038(13) -0.0048(13) -0.0015(13)
N4 0.0156(18) 0.024(2) 0.019(2) -0.0093(16) -0.0028(14) -0.0038(15)
O2 0.0122(15) 0.0148(15) 0.0319(19) -0.0053(14) 0.0007(13) -0.0035(12)
N2 0.0049(15) 0.0098(16) 0.024(2) -0.0066(14) -0.0061(13) 0.0030(12)
N5 0.0154(18) 0.0137(17) 0.0160(19) -0.0036(14) -0.0040(14) -0.0049(14)
C11 0.0113(19) 0.0136(19) 0.013(2) -0.0025(16) -0.0032(15) -0.0052(15)
N1 0.0117(17) 0.0112(16) 0.0193(19) -0.0026(14) -0.0038(14) -0.0017(13)
C29 0.014(2) 0.0100(19) 0.017(2) 0.0008(16) -0.0033(16) -0.0038(15)
C7 0.0088(19) 0.016(2) 0.016(2) -0.0035(16) -0.0061(15) 0.0008(15)
C16 0.014(2) 0.0142(19) 0.008(2) -0.0034(15) -0.0038(15) -0.0011(15)
N6 0.0130(17) 0.0143(17) 0.0152(18) -0.0082(14) -0.0054(14) 0.0020(13)
C26 0.0117(19) 0.0143(19) 0.012(2) -0.0016(16) -0.0010(15) -0.0031(15)
C13 0.0071(19) 0.012(2) 0.031(3) -0.0062(18) -0.0026(17) 0.0018(15)
C15 0.011(2) 0.018(2) 0.020(2) -0.0109(17) -0.0058(16) 0.0057(16)
C27 0.0099(19) 0.015(2) 0.016(2) -0.0039(16) -0.0029(15) -0.0027(16)
C30 0.018(2) 0.012(2) 0.021(2) -0.0030(17) -0.0003(17) -0.0020(17)
C8 0.0093(19) 0.0125(19) 0.013(2) -0.0032(15) -0.0045(15) 0.0046(15)
C34 0.0096(19) 0.0091(18) 0.020(2) 0.0001(16) -0.0059(16) -0.0016(15)
C25 0.018(2) 0.014(2) 0.011(2) 0.0018(16) -0.0011(16) -0.0042(16)
C28 0.0104(19) 0.015(2) 0.014(2) -0.0025(16) -0.0026(15) 0.0015(15)
C18 0.011(2) 0.015(2) 0.033(3) -0.0050(19) -0.0031(18) -0.0029(16)
C23 0.011(2) 0.023(2) 0.028(3) -0.0098(19) -0.0063(18) 0.0062(17)
C9 0.012(2) 0.016(2) 0.016(2) -0.0002(16) -0.0024(16) -0.0031(16)
C22 0.027(3) 0.031(3) 0.026(3) -0.014(2) -0.008(2) 0.006(2)
C36 0.017(2) 0.023(2) 0.023(2) -0.0092(19) -0.0032(18) -0.0057(18)
C32 0.013(2) 0.0107(19) 0.022(2) -0.0061(17) -0.0069(16) 0.0040(15)
C6 0.0079(19) 0.0108(19) 0.019(2) -0.0001(16) 0.0002(15) -0.0005(15)
C14 0.0097(19) 0.019(2) 0.015(2) -0.0057(17) 0.0019(15) -0.0037(16)
C31 0.010(2) 0.0110(19) 0.026(2) -0.0027(17) -0.0021(17) 0.0000(15)
C10 0.017(2) 0.0108(18) 0.0081(19) -0.0008(15) -0.0050(15) -0.0018(15)
C35 0.023(2) 0.013(2) 0.032(3) -0.0054(19) -0.009(2) -0.0050(18)
C1 0.018(2) 0.016(2) 0.021(2) 0.0003(17) -0.0060(18) 0.0014(17)
C24 0.012(2) 0.0125(19) 0.019(2) -0.0070(17) 0.0002(16) 0.0012(16)
C33 0.0095(19) 0.015(2) 0.017(2) -0.0040(16) -0.0035(16) 0.0033(15)
C19 0.014(2) 0.017(2) 0.022(2) -0.0039(18) -0.0067(17) 0.0017(16)
C12 0.017(2) 0.017(2) 0.018(2) -0.0058(17) -0.0038(17) 0.0033(17)
C5 0.012(2) 0.019(2) 0.026(2) -0.0076(18) -0.0063(17) 0.0072(16)
C2 0.032(3) 0.028(3) 0.025(3) -0.011(2) -0.004(2) 0.006(2)
C21 0.024(2) 0.020(2) 0.031(3) -0.012(2) 0.002(2) 0.0036(19)
C17 0.017(2) 0.015(2) 0.019(2) -0.0065(17) -0.0055(17) -0.0028(16)
C4 0.011(2) 0.021(2) 0.035(3) -0.005(2) -0.0085(18) 0.0029(17)
C3 0.016(2) 0.022(2) 0.044(3) -0.010(2) -0.004(2) 0.0098(19)
C20 0.022(2) 0.020(2) 0.032(3) -0.005(2) -0.008(2) 0.0013(19)

loop_
_atom_type_symbol
_atom_type_description
_atom_type_scat_dispersion_real
_atom_type_scat_dispersion_imag
_atom_type_scat_source
C C 0.0033 0.0016 'International Tables Vol C Tables 4.2.6.8 and 6.1.1.4'
H H 0.0000 0.0000 'International Tables Vol C Tables 4.2.6.8 and 6.1.1.4'
N N 0.0061 0.0033 'International Tables Vol C Tables 4.2.6.8 and 6.1.1.4'
O O 0.0106 0.0060 'International Tables Vol C Tables 4.2.6.8 and 6.1.1.4'
Cu Cu 0.3201 1.2651 'International Tables Vol C Tables 4.2.6.8 and 6.1.1.4'

loop_
_geom_angle_atom_site_label_1
_geom_angle_atom_site_label_2
_geom_angle_atom_site_label_3
_geom_angle
O3 Cu1 O6 91.78(12)
O3 Cu1 N6 145.30(13)
O6 Cu1 N6 94.07(13)
O3 Cu1 N3 95.95(13)
O6 Cu1 N3 143.74(13)
N6 Cu1 N3 99.23(13)
C34 O6 Cu1 124.5(3)
C16 O3 Cu1 126.1(3)
C32 O5 H5 109.5
C10 N3 C8 117.6(3)
C10 N3 Cu1 121.9(3)
C8 N3 Cu1 120.4(3)
C27 N4 N5 110.8(3)
C27 N4 C24 125.8(4)
N5 N4 C24 121.1(3)
C14 O2 H2 109.5
C7 N2 N1 107.0(3)
C7 N2 C18 122.3(3)
N1 N2 C18 117.3(3)
C25 N5 N4 105.3(3)
C25 N5 C35 118.2(3)
N4 N5 C35 115.7(3)
C12 C11 C10 116.5(4)
C12 C11 C16 119.3(4)
C10 C11 C16 124.2(4)
C9 N1 N2 110.2(3)
C9 N1 C6 126.5(3)
N2 N1 C6 120.2(3)
C30 C29 C28 116.9(4)
C30 C29 C34 119.1(4)
C28 C29 C34 123.9(4)
N2 C7 C8 109.6(3)
N2 C7 C17 120.8(3)
C8 C7 C17 129.6(4)
O3 C16 C15 118.1(3)
O3 C16 C11 123.7(4)
C15 C16 C11 118.1(4)
C28 N6 C26 117.4(3)
C28 N6 Cu1 123.5(3)
C26 N6 Cu1 118.8(3)
C25 C26 N6 127.8(4)
C25 C26 C27 108.5(4)
N6 C26 C27 123.7(3)
C12 C13 C14 119.0(4)
C12 C13 H13 120.5
C14 C13 H13 120.5
C14 C15 C16 121.1(4)
C14 C15 H15 119.5
C16 C15 H15 119.5
O4 C27 N4 125.8(4)
O4 C27 C26 129.9(4)
N4 C27 C26 104.2(3)
C31 C30 C29 122.0(4)
C31 C30 H30 119.0
C29 C30 H30 119.0
C7 C8 N3 126.5(4)
C7 C8 C9 108.1(3)
N3 C8 C9 125.4(3)
O6 C34 C33 118.7(4)
O6 C34 C29 123.6(4)
C33 C34 C29 117.7(4)
C26 C25 N5 110.6(4)
C26 C25 C36 129.6(4)
N5 C25 C36 119.8(4)
N6 C28 C29 125.9(4)
N6 C28 H28 117.1
C29 C28 H28 117.1
N2 C18 H18A 109.5
N2 C18 H18B 109.5
H18A C18 H18B 109.5
N2 C18 H18C 109.5
H18A C18 H18C 109.5
H18B C18 H18C 109.5
C24 C23 C22 118.9(4)
C24 C23 H23 120.5
C22 C23 H23 120.5
O1 C9 N1 123.3(4)
O1 C9 C8 132.0(4)
N1 C9 C8 104.7(3)
C21 C22 C23 120.9(4)
C21 C22 H22 119.6
C23 C22 H22 119.6
C25 C36 H36A 109.5
C25 C36 H36B 109.5
H36A C36 H36B 109.5
C25 C36 H36C 109.5
H36A C36 H36C 109.5
H36B C36 H36C 109.5
O5 C32 C33 116.7(4)
O5 C32 C31 121.9(4)
C33 C32 C31 121.4(4)
C1 C6 C5 119.8(4)
C1 C6 N1 119.6(4)
C5 C6 N1 120.6(4)
O2 C14 C15 123.2(4)
O2 C14 C13 115.7(4)
C15 C14 C13 121.1(4)
C30 C31 C32 118.3(4)
C30 C31 H31 120.8
C32 C31 H31 120.8
N3 C10 C11 126.9(4)
N3 C10 H10 116.6
C11 C10 H10 116.6
N5 C35 H35A 109.5
N5 C35 H35B 109.5
H35A C35 H35B 109.5
N5 C35 H35C 109.5
H35A C35 H35C 109.5
H35B C35 H35C 109.5
C6 C1 C2 119.4(4)
C6 C1 H1 120.3
C2 C1 H1 120.3
C23 C24 C19 121.0(4)
C23 C24 N4 121.2(4)
C19 C24 N4 117.8(4)
C32 C33 C34 121.4(4)
C32 C33 H33 119.3
C34 C33 H33 119.3
C20 C19 C24 118.7(4)
C20 C19 H19 120.7
C24 C19 H19 120.7
C13 C12 C11 121.4(4)
C13 C12 H12 119.3
C11 C12 H12 119.3
C4 C5 C6 120.0(4)
C4 C5 H5A 120.0
C6 C5 H5A 120.0
C3 C2 C1 119.7(4)
C3 C2 H2A 120.1
C1 C2 H2A 120.1
C20 C21 C22 119.6(4)
C20 C21 H21 120.2
C22 C21 H21 120.2
C7 C17 H17A 109.5
C7 C17 H17B 109.5
H17A C17 H17B 109.5
C7 C17 H17C 109.5
H17A C17 H17C 109.5
H17B C17 H17C 109.5
C3 C4 C5 119.7(4)
C3 C4 H4 120.2
C5 C4 H4 120.2
C4 C3 C2 121.4(4)
C4 C3 H3 119.3
C2 C3 H3 119.3
C21 C20 C19 120.9(4)
C21 C20 H20 119.6
C19 C20 H20 119.6

loop_
_geom_bond_atom_site_label_1
_geom_bond_atom_site_label_2
_geom_bond_distance
Cu1 O3 1.887(3)
Cu1 O6 1.924(3)
Cu1 N6 1.953(3)
Cu1 N3 1.967(3)
O6 C34 1.315(5)
O3 C16 1.311(5)
O1 C9 1.244(5)
O5 C32 1.362(5)
O5 H5 0.8200
O4 C27 1.232(5)
N3 C10 1.309(5)
N3 C8 1.414(5)
N4 C27 1.381(5)
N4 N5 1.408(5)
N4 C24 1.427(5)
O2 C14 1.349(5)
O2 H2 0.8200
N2 C7 1.367(5)
N2 N1 1.399(4)
N2 C18 1.465(5)
N5 C25 1.387(5)
N5 C35 1.473(5)
C11 C12 1.421(6)
C11 C10 1.421(5)
C11 C16 1.433(5)
N1 C9 1.383(5)
N1 C6 1.418(5)
C29 C30 1.420(6)
C29 C28 1.426(5)
C29 C34 1.427(6)
C7 C8 1.371(5)
C7 C17 1.489(5)
C16 C15 1.405(5)
N6 C28 1.315(5)
N6 C26 1.412(5)
C26 C25 1.346(6)
C26 C27 1.453(5)
C13 C12 1.374(6)
C13 C14 1.408(5)
C13 H13 0.9300
C15 C14 1.384(6)
C15 H15 0.9300
C30 C31 1.373(6)
C30 H30 0.9300
C8 C9 1.446(5)
C34 C33 1.407(5)
C25 C36 1.488(6)
C28 H28 0.9300
C18 H18A 0.9600
C18 H18B 0.9600
C18 H18C 0.9600
C23 C24 1.372(6)
C23 C22 1.386(6)
C23 H23 0.9300
C22 C21 1.383(7)
C22 H22 0.9300
C36 H36A 0.9600
C36 H36B 0.9600
C36 H36C 0.9600
C32 C33 1.380(6)
C32 C31 1.401(6)
C6 C1 1.390(6)
C6 C5 1.395(6)
C31 H31 0.9300
C10 H10 0.9300
C35 H35A 0.9600
C35 H35B 0.9600
C35 H35C 0.9600
C1 C2 1.397(6)
C1 H1 0.9300
C24 C19 1.394(6)
C33 H33 0.9300
C19 C20 1.389(6)
C19 H19 0.9300
C12 H12 0.9300
C5 C4 1.387(6)
C5 H5A 0.9300
C2 C3 1.375(7)
C2 H2A 0.9300
C21 C20 1.366(6)
C21 H21 0.9300
C17 H17A 0.9600
C17 H17B 0.9600
C17 H17C 0.9600
C4 C3 1.368(7)
C4 H4 0.9300
C3 H3 0.9300
C20 H20 0.9300
